data_2226599
loop_
_publ_author_name
'Zhao, Jiong-Peng'
'Liu, Fu-Chen'

_publ_section_title
;
 Poly[aqua(\m~1,1~-azido)(\m-3<i>H</i>-1,2,3-triazolo[4,5-<i>b</i>]pyridin-3-olato)cobalt(II)]
;
_journal_coeditor_code NC2187
_journal_issue 7
_journal_name_full 'Acta Crystallographica Section E'
_journal_page_first m847
_journal_paper_doi 10.1107/S1600536810023809
_journal_volume 66
_journal_year 2010
_chemical_formula_iupac '[Co (C5 H3 N4 O) (N3) (H2 O)]'
_chemical_formula_moiety 'C5 H5 Co N7 O2'
_chemical_formula_sum 'C5 H5 Co N7 O2'
_chemical_formula_weight 254.09
_space_group_IT_number 14
_symmetry_cell_setting monoclinic
_symmetry_space_group_name_Hall '-P 2ybc'
_symmetry_space_group_name_H-M 'P 1 21/c 1'
_atom_sites_solution_hydrogens geom
_atom_sites_solution_primary direct
_atom_sites_solution_secondary difmap
_cell_angle_alpha 90.00
_cell_angle_beta 113.08(2)
_cell_angle_gamma 90.00
_cell_formula_units_Z 4
_cell_length_a 7.0891(14)
_cell_length_b 10.122(2)
_cell_length_c 12.685(4)
_cell_measurement_reflns_used 7903
_cell_measurement_temperature 293(2)
_cell_measurement_theta_max 27.7
_cell_measurement_theta_min 3.1
_cell_volume 837.4(4)
_computing_cell_refinement 'PROCESS-AUTO (Rigaku, 1998)'
_computing_data_collection 'SCXmini Benchtop Crystallography System Software (Rigaku, 2006)'
_computing_data_reduction 'PROCESS-AUTO (Rigaku, 1998)'
_computing_molecular_graphics 'ORTEPIII (Burnett & Johnson, 1996) and PLATON (Spek, 2009)'
_computing_publication_material 'SHELXTL (Sheldrick, 2008)'
_computing_structure_refinement 'SHELXL97 (Sheldrick, 2008)'
_computing_structure_solution 'SHELXS97 (Sheldrick, 2008)'
_diffrn_ambient_temperature 293(2)
_diffrn_measured_fraction_theta_full 0.993
_diffrn_measured_fraction_theta_max 0.993
_diffrn_measurement_device_type 'Rigaku SCXmini'
_diffrn_measurement_method '\w scans'
_diffrn_radiation_monochromator graphite
_diffrn_radiation_source 'fine-focus sealed tube'
_diffrn_radiation_type MoK\a
_diffrn_radiation_wavelength 0.71073
_diffrn_reflns_av_R_equivalents 0.0403
_diffrn_reflns_av_sigmaI/netI 0.0279
_diffrn_reflns_limit_h_max 8
_diffrn_reflns_limit_h_min -8
_diffrn_reflns_limit_k_max 12
_diffrn_reflns_limit_k_min -12
_diffrn_reflns_limit_l_max 15
_diffrn_reflns_limit_l_min -15
_diffrn_reflns_number 6902
_diffrn_reflns_theta_full 25.01
_diffrn_reflns_theta_max 25.01
_diffrn_reflns_theta_min 3.12
_diffrn_standards_decay_% 0
_diffrn_standards_interval_count 0
_diffrn_standards_interval_time 0
_diffrn_standards_number 0
_exptl_absorpt_coefficient_mu 2.041
_exptl_absorpt_correction_T_max 1
_exptl_absorpt_correction_T_min 0.4620
_exptl_absorpt_correction_type multi-scan
_exptl_absorpt_process_details '(ABSCOR; Higashi, 1995)'
_exptl_crystal_colour red
_exptl_crystal_density_diffrn 2.015
_exptl_crystal_density_method 'not measured'
_exptl_crystal_description block
_exptl_crystal_F_000 508
_exptl_crystal_size_max 0.2
_exptl_crystal_size_mid 0.18
_exptl_crystal_size_min 0.18
_refine_diff_density_max 1.504
_refine_diff_density_min -0.434
_refine_ls_extinction_method none
_refine_ls_goodness_of_fit_ref 1.087
_refine_ls_hydrogen_treatment mixed
_refine_ls_matrix_type full
_refine_ls_number_parameters 144
_refine_ls_number_reflns 1469
_refine_ls_number_restraints 0
_refine_ls_restrained_S_all 1.087
_refine_ls_R_factor_all 0.0484
_refine_ls_R_factor_gt 0.0440
_refine_ls_shift/su_max 0.000
_refine_ls_shift/su_mean 0.000
_refine_ls_structure_factor_coef Fsqd
_refine_ls_weighting_details 'calc w=1/[\s^2^(Fo^2^)+(0.0466P)^2^+3.7642P] where P=(Fo^2^+2Fc^2^)/3'
_refine_ls_weighting_scheme calc
_refine_ls_wR_factor_gt 0.1091
_refine_ls_wR_factor_ref 0.1117
_reflns_number_gt 1352
_reflns_number_total 1469
_reflns_threshold_expression I>2sigma(I)
_cod_data_source_file nc2187.cif
_cod_data_source_block I
_cod_original_sg_symbol_H-M 'P 21/c'
_cod_database_code 2226599
_cod_database_fobs_code 2226599

loop_
_symmetry_equiv_pos_as_xyz
'x, y, z'
'-x, y+1/2, -z+1/2'
'-x, -y, -z'
'x, -y-1/2, z-1/2'

loop_
_atom_site_type_symbol
_atom_site_label
_atom_site_fract_x
_atom_site_fract_y
_atom_site_fract_z
_atom_site_U_iso_or_equiv
_atom_site_adp_type
_atom_site_calc_flag
_atom_site_refinement_flags
_atom_site_occupancy
_atom_site_disorder_assembly
_atom_site_disorder_group
Co Co1 0.30993(8) -0.38921(6) -0.53843(5) 0.0158(2) Uani d . 1 . .
O O1 0.2961(5) -0.4313(3) -0.3763(3) 0.0234(7) Uani d . 1 . .
N N1 0.3036(6) -0.1727(4) -0.1987(3) 0.0212(8) Uani d . 1 . .
N N2 0.3051(6) -0.3027(4) -0.2197(3) 0.0204(8) Uani d . 1 . .
N N3 0.2971(5) -0.3160(4) -0.3251(3) 0.0179(8) Uani d . 1 . .
N N4 0.2849(6) -0.1814(4) -0.4803(3) 0.0211(8) Uani d . 1 . .
N N5 0.3650(6) -0.5988(4) -0.5436(3) 0.0213(8) Uani d . 1 . .
N N6 0.2624(6) -0.6837(4) -0.6055(3) 0.0230(9) Uani d . 1 . .
N N7 0.1639(8) -0.7656(5) -0.6637(4) 0.0420(12) Uani d . 1 . .
C C1 0.2719(7) -0.0579(5) -0.5091(4) 0.0261(11) Uani d . 1 . .
H H1A 0.2669 -0.0371 -0.5816 0.031 Uiso calc R 1 . .
C C2 0.2650(9) 0.0474(5) -0.4373(4) 0.0317(11) Uani d . 1 . .
H H2A 0.2529 0.1337 -0.4644 0.038 Uiso calc R 1 . .
C C3 0.2756(8) 0.0249(5) -0.3296(4) 0.0261(10) Uani d . 1 . .
H H3A 0.2724 0.0936 -0.2817 0.031 Uiso calc R 1 . .
C C4 0.2914(7) -0.1065(5) -0.2948(4) 0.0225(10) Uani d . 1 . .
C C5 0.2908(6) -0.1985(4) -0.3742(3) 0.0172(9) Uani d . 1 . .
O O1W -0.0066(6) -0.3972(5) -0.6162(4) 0.0402(10) Uani d . 1 . .
H H1WB -0.045(10) -0.364(7) -0.673(6) 0.05(2) Uiso d . 1 . .
H H1WA -0.078(12) -0.466(8) -0.626(7) 0.07(3) Uiso d . 1 . .

loop_
_atom_site_aniso_label
_atom_site_aniso_U_11
_atom_site_aniso_U_22
_atom_site_aniso_U_33
_atom_site_aniso_U_12
_atom_site_aniso_U_13
_atom_site_aniso_U_23
Co1 0.0175(3) 0.0180(3) 0.0126(3) -0.0012(2) 0.0067(2) 0.0002(2)
O1 0.0313(18) 0.0192(16) 0.0224(16) -0.0006(14) 0.0135(14) -0.0048(13)
N1 0.0208(19) 0.027(2) 0.0158(18) 0.0013(16) 0.0071(15) 0.0004(16)
N2 0.029(2) 0.0180(19) 0.0177(18) 0.0012(16) 0.0130(16) 0.0002(15)
N3 0.0213(19) 0.0178(19) 0.0165(18) -0.0005(15) 0.0094(15) -0.0018(15)
N4 0.0217(19) 0.029(2) 0.0139(18) 0.0027(16) 0.0087(15) 0.0016(16)
N5 0.0205(19) 0.019(2) 0.023(2) -0.0030(16) 0.0070(16) -0.0041(16)
N6 0.026(2) 0.023(2) 0.0179(19) -0.0030(18) 0.0063(17) 0.0031(18)
N7 0.050(3) 0.035(3) 0.031(2) -0.018(2) 0.004(2) -0.006(2)
C1 0.032(3) 0.033(3) 0.020(2) -0.006(2) 0.017(2) -0.004(2)
C2 0.049(3) 0.023(3) 0.026(3) -0.001(2) 0.017(2) 0.004(2)
C3 0.037(3) 0.022(2) 0.022(2) 0.000(2) 0.014(2) -0.0031(19)
C4 0.022(2) 0.027(3) 0.019(2) 0.0011(19) 0.0094(18) 0.0003(19)
C5 0.018(2) 0.020(2) 0.014(2) -0.0006(17) 0.0074(17) -0.0007(17)
O1W 0.0229(19) 0.051(3) 0.037(2) -0.0086(18) 0.0013(17) 0.021(2)

loop_
_atom_type_symbol
_atom_type_description
_atom_type_scat_dispersion_real
_atom_type_scat_dispersion_imag
_atom_type_scat_source
C C 0.0033 0.0016 ' International Tables Vol C Tables 4.2.6.8 and 6.1.1.4'
H H 0.0000 0.0000 ' International Tables Vol C Tables 4.2.6.8 and 6.1.1.4'
N N 0.0061 0.0033 ' International Tables Vol C Tables 4.2.6.8 and 6.1.1.4'
O O 0.0106 0.0060 ' International Tables Vol C Tables 4.2.6.8 and 6.1.1.4'
Co Co 0.3494 0.9721 ' International Tables Vol C Tables 4.2.6.8 and 6.1.1.4'

loop_
_geom_angle_atom_site_label_1
_geom_angle_atom_site_label_2
_geom_angle_atom_site_label_3
_geom_angle_site_symmetry_1
_geom_angle_site_symmetry_3
_geom_angle
_geom_angle_publ_flag
O1W Co1 N1 . 4 86.72(16) ?
O1W Co1 N5 . 3_644 174.45(17) ?
N1 Co1 N5 4 3_644 95.61(15) ?
O1W Co1 O1 . . 90.03(15) ?
N1 Co1 O1 4 . 173.20(13) ?
N5 Co1 O1 3_644 . 88.16(14) ?
O1W Co1 N5 . . 97.02(17) ?
N1 Co1 N5 4 . 101.43(15) ?
N5 Co1 N5 3_644 . 77.60(15) ?
O1 Co1 N5 . . 84.88(13) ?
O1W Co1 N4 . . 89.00(17) ?
N1 Co1 N4 4 . 93.61(14) ?
N5 Co1 N4 3_644 . 95.87(14) ?
O1 Co1 N4 . . 80.35(12) ?
N5 Co1 N4 . . 164.06(14) ?
N3 O1 Co1 . . 107.4(2) ?
N2 N1 C4 . . 107.9(4) ?
N2 N1 Co1 . 4_556 118.9(3) ?
C4 N1 Co1 . 4_556 133.2(3) ?
N3 N2 N1 . . 107.4(3) ?
N2 N3 O1 . . 124.8(3) ?
N2 N3 C5 . . 111.2(3) ?
O1 N3 C5 . . 124.0(3) ?
C1 N4 C5 . . 112.2(4) ?
C1 N4 Co1 . . 144.3(3) ?
C5 N4 Co1 . . 103.4(3) ?
N6 N5 Co1 . 3_644 122.8(3) ?
N6 N5 Co1 . . 130.7(3) ?
Co1 N5 Co1 3_644 . 102.40(15) ?
N7 N6 N5 . . 179.2(5) ?
N4 C1 C2 . . 124.2(4) ?
N4 C1 H1A . . 117.9 ?
C2 C1 H1A . . 117.9 ?
C3 C2 C1 . . 121.3(5) ?
C3 C2 H2A . . 119.4 ?
C1 C2 H2A . . 119.4 ?
C2 C3 C4 . . 116.4(4) ?
C2 C3 H3A . . 121.8 ?
C4 C3 H3A . . 121.8 ?
N1 C4 C5 . . 107.7(4) ?
N1 C4 C3 . . 136.2(4) ?
C5 C4 C3 . . 116.1(4) ?
N3 C5 N4 . . 124.4(4) ?
N3 C5 C4 . . 105.8(4) ?
N4 C5 C4 . . 129.8(4) ?
Co1 O1W H1WB . . 111(5) ?
Co1 O1W H1WA . . 125(5) ?
H1WB O1W H1WA . . 105(7) ?

loop_
_geom_bond_atom_site_label_1
_geom_bond_atom_site_label_2
_geom_bond_site_symmetry_2
_geom_bond_distance
_geom_bond_publ_flag
Co1 O1W . 2.069(4) ?
Co1 N1 4 2.111(4) ?
Co1 N5 3_644 2.128(4) ?
Co1 O1 . 2.140(3) ?
Co1 N5 . 2.163(4) ?
Co1 N4 . 2.259(4) ?
O1 N3 . 1.334(5) ?
N1 N2 . 1.343(5) ?
N1 C4 . 1.365(6) ?
N1 Co1 4_556 2.111(4) ?
N2 N3 . 1.323(5) ?
N3 C5 . 1.335(6) ?
N4 C1 . 1.295(6) ?
N4 C5 . 1.341(5) ?
N5 N6 . 1.198(5) ?
N5 Co1 3_644 2.128(4) ?
N6 N7 . 1.147(6) ?
C1 C2 . 1.416(7) ?
C1 H1A . 0.9300 ?
C2 C3 . 1.357(7) ?
C2 H2A . 0.9300 ?
C3 C4 . 1.392(7) ?
C3 H3A . 0.9300 ?
C4 C5 . 1.371(6) ?
O1W H1WB . 0.74(7) ?
O1W H1WA . 0.84(8) ?

loop_
_geom_hbond_atom_site_label_D
_geom_hbond_atom_site_label_H
_geom_hbond_atom_site_label_A
_geom_hbond_site_symmetry_A
_geom_hbond_distance_DH
_geom_hbond_distance_HA
_geom_hbond_distance_DA
_geom_hbond_angle_DHA
O1W H1WB N7 2_553 0.74(7) 2.15(7) 2.894(6) 178(7)
O1W H1WA O1 3_544 0.84(8) 1.87(8) 2.661(5) 156(8)

loop_
_geom_torsion_atom_site_label_1
_geom_torsion_atom_site_label_2
_geom_torsion_atom_site_label_3
_geom_torsion_atom_site_label_4
_geom_torsion_site_symmetry_1
_geom_torsion_site_symmetry_2
_geom_torsion_site_symmetry_3
_geom_torsion_site_symmetry_4
_geom_torsion
_geom_torsion_publ_flag
O1W Co1 O1 N3 . . . . -93.8(3) ?
N1 Co1 O1 N3 4 . . . -32.4(12) ?
N5 Co1 O1 N3 3_644 . . . 91.4(3) ?
N5 Co1 O1 N3 . . . . 169.1(3) ?
N4 Co1 O1 N3 . . . . -4.9(2) ?
C4 N1 N2 N3 . . . . 0.9(5) ?
Co1 N1 N2 N3 4_556 . . . 179.0(3) ?
N1 N2 N3 O1 . . . . 179.9(4) ?
N1 N2 N3 C5 . . . . 0.1(5) ?
Co1 O1 N3 N2 . . . . -174.8(3) ?
Co1 O1 N3 C5 . . . . 4.9(5) ?
O1W Co1 N4 C1 . . . . -87.4(6) ?
N1 Co1 N4 C1 4 . . . -0.8(6) ?
N5 Co1 N4 C1 3_644 . . . 95.3(6) ?
O1 Co1 N4 C1 . . . . -177.6(6) ?
N5 Co1 N4 C1 . . . . 160.0(5) ?
O1W Co1 N4 C5 . . . . 94.7(3) ?
N1 Co1 N4 C5 4 . . . -178.7(3) ?
N5 Co1 N4 C5 3_644 . . . -82.7(3) ?
O1 Co1 N4 C5 . . . . 4.5(3) ?
N5 Co1 N4 C5 . . . . -17.9(6) ?
O1W Co1 N5 N6 . . . . 24.1(4) ?
N1 Co1 N5 N6 4 . . . -64.0(4) ?
N5 Co1 N5 N6 3_644 . . . -157.3(5) ?
O1 Co1 N5 N6 . . . . 113.5(4) ?
N4 Co1 N5 N6 . . . . 135.6(5) ?
O1W Co1 N5 Co1 . . . 3_644 -178.63(17) ?
N1 Co1 N5 Co1 4 . . 3_644 93.31(16) ?
N5 Co1 N5 Co1 3_644 . . 3_644 0.0 ?
O1 Co1 N5 Co1 . . . 3_644 -89.23(15) ?
N4 Co1 N5 Co1 . . . 3_644 -67.1(5) ?
Co1 N5 N6 N7 3_644 . . . 9E1(4) ?
Co1 N5 N6 N7 . . . . -12E1(4) ?
C5 N4 C1 C2 . . . . 0.0(7) ?
Co1 N4 C1 C2 . . . . -177.8(4) ?
N4 C1 C2 C3 . . . . 1.3(8) ?
C1 C2 C3 C4 . . . . -0.6(8) ?
N2 N1 C4 C5 . . . . -1.5(5) ?
Co1 N1 C4 C5 4_556 . . . -179.3(3) ?
N2 N1 C4 C3 . . . . 176.7(5) ?
Co1 N1 C4 C3 4_556 . . . -1.1(8) ?
C2 C3 C4 N1 . . . . -179.2(5) ?
C2 C3 C4 C5 . . . . -1.1(7) ?
N2 N3 C5 N4 . . . . 179.1(4) ?
O1 N3 C5 N4 . . . . -0.7(6) ?
N2 N3 C5 C4 . . . . -1.1(5) ?
O1 N3 C5 C4 . . . . 179.1(4) ?
C1 N4 C5 N3 . . . . 177.6(4) ?
Co1 N4 C5 N3 . . . . -3.7(5) ?
C1 N4 C5 C4 . . . . -2.2(7) ?
Co1 N4 C5 C4 . . . . 176.5(4) ?
N1 C4 C5 N3 . . . . 1.6(5) ?
C3 C4 C5 N3 . . . . -177.0(4) ?
N1 C4 C5 N4 . . . . -178.6(4) ?
C3 C4 C5 N4 . . . . 2.8(7) ?
